data_4084113
loop_
_publ_author_name
'Oberhauser, Werner'
'Manca, Gabriele'
'Ienco, Andrea'
'Strabler, Christof'
'Prock, Johannes'
'Weninger, Alexander'
'Gutmann, Rene'
'Br\"uggeller, Peter'

_publ_section_title
;
 Linear \a-Olefins Obtained with Palladium(II) Complexes Bearing a
 Partially Oxidized Tetraphosphane
;
_journal_issue 15
_journal_name_full Organometallics
_journal_page_first 4067
_journal_paper_doi 10.1021/om500573q
_journal_volume 33
_journal_year 2014
_chemical_formula_moiety '2(C54 H50 Cl2 O2 P4 Pd2), 2.85(C2 Cl2), 4(C2 H4 Cl2)'
_chemical_formula_sum 'C121.7 H116 Cl17.7 O4 P8 Pd4'
_chemical_formula_weight 2943.38
_chemical_name_systematic '[Pd2Cl2(Me)2(1,3-trans-dppcbO2)]'
_space_group_IT_number 2
_symmetry_cell_setting triclinic
_symmetry_space_group_name_Hall '-P 1'
_symmetry_space_group_name_H-M 'P -1'
_atom_sites_solution_hydrogens geom
_atom_sites_solution_primary direct
_atom_sites_solution_secondary difmap
_audit_creation_method SHELXL-97
_cell_angle_alpha 108.414(1)
_cell_angle_beta 105.187(1)
_cell_angle_gamma 91.546(1)
_cell_formula_units_Z 2
_cell_length_a 15.5968(3)
_cell_length_b 17.3262(5)
_cell_length_c 26.5022(6)
_cell_measurement_reflns_used 73444
_cell_measurement_temperature 203(2)
_cell_measurement_theta_max 26.022
_cell_measurement_theta_min 0.998
_cell_volume 6510.5(3)
_computing_cell_refinement 'Denzo and Scalepack'
_computing_data_collection 'Kappa CCD'
_computing_data_reduction 'Denzo and Scalepack'
_computing_molecular_graphics 'SHELXTL-NT V6.1'
_computing_publication_material 'SHELXTL-NT V6.1'
_computing_structure_refinement 'SHELXL-97 (Sheldrick, 1997)'
_computing_structure_solution 'SHELXS-97 (Sheldrick, 1990)'
_diffrn_ambient_temperature 203(2)
_diffrn_measured_fraction_theta_full 1.00
_diffrn_measurement_device_type 'Kappa CCD'
_diffrn_measurement_method 'phi- and omega-scans'
_diffrn_radiation_monochromator graphite
_diffrn_radiation_source 'fine-focus sealed tube'
_diffrn_radiation_type MoK\a
_diffrn_radiation_wavelength 0.71073
_diffrn_reflns_av_R_equivalents 0.0340
_diffrn_reflns_av_sigmaI/netI 0.0673
_diffrn_reflns_limit_h_max 19
_diffrn_reflns_limit_h_min -18
_diffrn_reflns_limit_k_max 21
_diffrn_reflns_limit_k_min -21
_diffrn_reflns_limit_l_max 31
_diffrn_reflns_limit_l_min -32
_diffrn_reflns_number 47620
_diffrn_reflns_theta_full 26.01
_diffrn_reflns_theta_max 26.01
_diffrn_reflns_theta_min 1.69
_diffrn_standards_decay_% 0
_diffrn_standards_interval_time 120
_diffrn_standards_number 3
_exptl_absorpt_coefficient_mu 1.054
_exptl_absorpt_correction_T_max 0.910
_exptl_absorpt_correction_T_min 0.701
_exptl_absorpt_correction_type multi-scan
_exptl_absorpt_process_details 'Otwinowski et al, 1997'
_exptl_crystal_colour 'light brown'
_exptl_crystal_density_diffrn 1.502
_exptl_crystal_density_method 'not measured'
_exptl_crystal_description prism
_exptl_crystal_F_000 2966.2
_exptl_crystal_size_max 0.40
_exptl_crystal_size_mid 0.28
_exptl_crystal_size_min 0.090
_refine_diff_density_max 1.330
_refine_diff_density_min -0.780
_refine_diff_density_rms 0.090
_refine_ls_extinction_method none
_refine_ls_goodness_of_fit_ref 1.029
_refine_ls_hydrogen_treatment constr
_refine_ls_matrix_type full
_refine_ls_number_parameters 1436
_refine_ls_number_reflns 25431
_refine_ls_number_restraints 0
_refine_ls_restrained_S_all 1.029
_refine_ls_R_factor_all 0.0631
_refine_ls_R_factor_gt 0.0478
_refine_ls_shift/su_max 0.005
_refine_ls_shift/su_mean 0.000
_refine_ls_structure_factor_coef Fsqd
_refine_ls_weighting_details 'calc w=1/[\s^2^(Fo^2^)+(0.0701P)^2^+4.5083P] where P=(Fo^2^+2Fc^2^)/3'
_refine_ls_weighting_scheme calc
_refine_ls_wR_factor_gt 0.1259
_refine_ls_wR_factor_ref 0.1626
_reflns_number_gt 18133
_reflns_number_total 25639
_reflns_threshold_expression >2sigma(I)
_cod_data_source_file om500573q_si_002.cif
_cod_data_source_block 1
_cod_depositor_comments 'Adding full bibliography for 4084113--4084116.cif.'
_cod_original_formula_sum 'C121.70 H116 Cl17.70 O4 P8 Pd4'
_cod_database_code 4084113
_diffrn_measured_fraction 0.997

loop_
_symmetry_equiv_pos_as_xyz
'x, y, z'
'-x, -y, -z'

loop_
_atom_site_label
_atom_site_type_symbol
_atom_site_fract_x
_atom_site_fract_y
_atom_site_fract_z
_atom_site_U_iso_or_equiv
_atom_site_adp_type
_atom_site_occupancy
_atom_site_symmetry_multiplicity
_atom_site_calc_flag
_atom_site_refinement_flags
Pd1 Pd 0.09884(3) 0.62097(3) 0.201463(18) 0.03273(11) Uani 1 1 d .
Pd2 Pd 0.09592(3) 0.18683(2) 0.143465(17) 0.02662(10) Uani 1 1 d .
Pd3 Pd 0.66078(3) 0.36293(2) 0.334209(17) 0.02808(11) Uani 1 1 d .
Pd4 Pd 0.58077(3) -0.05913(3) 0.315780(19) 0.03386(12) Uani 1 1 d .
Cl1 Cl 0.04899(12) 0.72316(9) 0.16422(7) 0.0486(4) Uani 1 1 d .
Cl2 Cl 0.03979(9) 0.11776(9) 0.19318(6) 0.0378(3) Uani 1 1 d .
Cl3 Cl 0.60646(10) 0.44923(10) 0.28292(7) 0.0459(4) Uani 1 1 d .
Cl4 Cl 0.67565(14) -0.16123(12) 0.30152(10) 0.0653(5) Uani 1 1 d .
P1 P 0.14474(9) 0.52399(8) 0.23620(6) 0.0279(3) Uani 1 1 d .
P2 P 0.20860(9) 0.50837(8) 0.11830(6) 0.0293(3) Uani 1 1 d .
P3 P 0.15250(9) 0.24328(8) 0.09250(6) 0.0256(3) Uani 1 1 d .
P4 P -0.03452(9) 0.32432(8) 0.12707(6) 0.0277(3) Uani 1 1 d .
P5 P 0.71999(9) 0.26908(8) 0.36913(6) 0.0273(3) Uani 1 1 d .
P6 P 0.50552(9) 0.29578(8) 0.37131(6) 0.0253(3) Uani 1 1 d .
P7 P 0.47832(9) 0.02653(8) 0.32885(6) 0.0279(3) Uani 1 1 d .
P8 P 0.60889(9) 0.05257(8) 0.24806(6) 0.0269(3) Uani 1 1 d .
O1 O 0.1320(3) 0.5584(3) 0.12371(18) 0.0416(10) Uani 1 1 d .
O2 O -0.0087(3) 0.2645(2) 0.15692(18) 0.0403(10) Uani 1 1 d .
O3 O 0.5182(2) 0.3181(2) 0.32301(15) 0.0286(8) Uani 1 1 d .
O4 O 0.6613(2) 0.0042(2) 0.28103(17) 0.0357(9) Uani 1 1 d .
C1 C 0.1421(3) 0.4260(3) 0.1816(2) 0.0243(11) Uani 1 1 d .
H1A H 0.1563 0.3836 0.1992 0.029 Uiso 1 1 calc R
C2 C 0.2002(3) 0.4197(3) 0.1406(2) 0.0242(11) Uani 1 1 d .
H2A H 0.2585 0.3996 0.1522 0.029 Uiso 1 1 calc R
C3 C 0.1254(3) 0.3502(3) 0.0962(2) 0.0267(11) Uani 1 1 d .
H3A H 0.1108 0.3568 0.0592 0.032 Uiso 1 1 calc R
C4 C 0.0598(3) 0.3899(3) 0.1293(2) 0.0245(11) Uani 1 1 d .
H4A H 0.0369 0.4353 0.1166 0.029 Uiso 1 1 calc R
C5 C 0.0738(5) 0.6887(4) 0.2730(3) 0.0543(18) Uani 1 1 d .
H5A H 0.0944 0.6632 0.3011 0.081 Uiso 1 1 calc R
H5B H 0.0100 0.6917 0.2663 0.081 Uiso 1 1 calc R
H5C H 0.1051 0.7435 0.2858 0.081 Uiso 1 1 calc R
C6 C 0.1873(4) 0.1049(4) 0.1357(3) 0.0416(15) Uani 1 1 d .
H6A H 0.2173 0.1108 0.1091 0.062 Uiso 1 1 calc R
H6B H 0.1569 0.0497 0.1228 0.062 Uiso 1 1 calc R
H6C H 0.2310 0.1153 0.1714 0.062 Uiso 1 1 calc R
C7 C 0.5480(3) 0.1987(3) 0.3715(2) 0.0259(11) Uani 1 1 d .
H7A H 0.5512 0.1871 0.4062 0.031 Uiso 1 1 calc R
C8 C 0.6342(3) 0.1827(3) 0.3522(2) 0.0269(11) Uani 1 1 d .
H8A H 0.6630 0.1403 0.3661 0.032 Uiso 1 1 calc R
C9 C 0.5719(3) 0.1399(3) 0.2921(2) 0.0253(11) Uani 1 1 d .
H9A H 0.5578 0.1809 0.2732 0.030 Uiso 1 1 calc R
C10 C 0.4953(3) 0.1271(3) 0.3181(2) 0.0246(11) Uani 1 1 d .
H10A H 0.4382 0.1426 0.2992 0.030 Uiso 1 1 calc R
C17 C 0.7839(4) 0.4260(4) 0.3569(3) 0.0386(14) Uani 1 1 d .
H17A H 0.8275 0.3992 0.3768 0.058 Uiso 1 1 calc R
H17B H 0.7836 0.4814 0.3807 0.058 Uiso 1 1 calc R
H17C H 0.7993 0.4274 0.3240 0.058 Uiso 1 1 calc R
C18 C 0.5203(5) -0.1270(4) 0.3502(3) 0.0504(17) Uani 1 1 d .
H18A H 0.4713 -0.1001 0.3613 0.076 Uiso 1 1 calc R
H18B H 0.5635 -0.1320 0.3825 0.076 Uiso 1 1 calc R
H18C H 0.4975 -0.1810 0.3232 0.076 Uiso 1 1 calc R
C11 C 0.0889(4) 0.4921(3) 0.2801(2) 0.0317(12) Uani 1 1 d .
C12 C 0.1269(5) 0.4419(4) 0.3091(3) 0.0453(15) Uani 1 1 d .
H12 H 0.1821 0.4236 0.3063 0.054 Uiso 1 1 calc R
C13 C 0.0836(5) 0.4187(4) 0.3425(3) 0.0472(16) Uani 1 1 d .
H13 H 0.1096 0.3846 0.3622 0.057 Uiso 1 1 calc R
C14 C 0.0028(5) 0.4454(5) 0.3469(3) 0.0560(19) Uani 1 1 d .
H14 H -0.0267 0.4294 0.3693 0.067 Uiso 1 1 calc R
C15 C -0.0346(5) 0.4956(5) 0.3182(3) 0.0560(19) Uani 1 1 d .
H15 H -0.0896 0.5143 0.3213 0.067 Uiso 1 1 calc R
C16 C 0.0075(4) 0.5186(4) 0.2850(3) 0.0435(15) Uani 1 1 d .
H16 H -0.0190 0.5526 0.2655 0.052 Uiso 1 1 calc R
C21 C 0.2639(4) 0.5428(3) 0.2742(2) 0.0323(12) Uani 1 1 d .
C22 C 0.3157(4) 0.4806(4) 0.2797(2) 0.0371(13) Uani 1 1 d .
H22 H 0.2897 0.4257 0.2631 0.044 Uiso 1 1 calc R
C23 C 0.4046(4) 0.4982(5) 0.3091(3) 0.0492(17) Uani 1 1 d .
H23 H 0.4387 0.4554 0.3128 0.059 Uiso 1 1 calc R
C24 C 0.4433(5) 0.5765(5) 0.3328(3) 0.0548(18) Uani 1 1 d .
H24 H 0.5044 0.5877 0.3524 0.066 Uiso 1 1 calc R
C25 C 0.3943(5) 0.6406(5) 0.3287(3) 0.0561(19) Uani 1 1 d .
H25 H 0.4216 0.6951 0.3456 0.067 Uiso 1 1 calc R
C26 C 0.3033(4) 0.6234(4) 0.2988(3) 0.0419(15) Uani 1 1 d .
H26 H 0.2692 0.6663 0.2955 0.050 Uiso 1 1 calc R
C31 C 0.2029(4) 0.4675(3) 0.0462(2) 0.0365(13) Uani 1 1 d .
C32 C 0.1202(4) 0.4622(4) 0.0082(3) 0.0432(15) Uani 1 1 d .
H32 H 0.0725 0.4847 0.0209 0.052 Uiso 1 1 calc R
C33 C 0.1077(5) 0.4243(4) -0.0478(3) 0.0520(17) Uani 1 1 d .
H33 H 0.0516 0.4204 -0.0733 0.062 Uiso 1 1 calc R
C34 C 0.1773(6) 0.3926(4) -0.0658(3) 0.057(2) Uani 1 1 d .
H34 H 0.1684 0.3662 -0.1040 0.069 Uiso 1 1 calc R
C35 C 0.2597(6) 0.3982(4) -0.0298(3) 0.058(2) Uani 1 1 d .
H35 H 0.3070 0.3763 -0.0433 0.070 Uiso 1 1 calc R
C36 C 0.2739(5) 0.4367(4) 0.0276(3) 0.0485(16) Uani 1 1 d .
H36 H 0.3305 0.4413 0.0527 0.058 Uiso 1 1 calc R
C41 C 0.3169(4) 0.5658(3) 0.1550(2) 0.0310(12) Uani 1 1 d .
C42 C 0.3928(4) 0.5309(4) 0.1741(3) 0.0442(15) Uani 1 1 d .
H42 H 0.3887 0.4748 0.1698 0.053 Uiso 1 1 calc R
C43 C 0.4740(5) 0.5793(5) 0.1995(3) 0.061(2) Uani 1 1 d .
H43 H 0.5251 0.5562 0.2131 0.073 Uiso 1 1 calc R
C44 C 0.4814(5) 0.6603(5) 0.2051(3) 0.062(2) Uani 1 1 d .
H44 H 0.5375 0.6923 0.2216 0.074 Uiso 1 1 calc R
C45 C 0.4080(6) 0.6946(4) 0.1870(3) 0.063(2) Uani 1 1 d .
H45 H 0.4132 0.7507 0.1914 0.076 Uiso 1 1 calc R
C46 C 0.3252(5) 0.6480(4) 0.1619(3) 0.0476(16) Uani 1 1 d .
H46 H 0.2746 0.6726 0.1497 0.057 Uiso 1 1 calc R
C51 C 0.2746(4) 0.2584(3) 0.1106(2) 0.0302(12) Uani 1 1 d .
C52 C 0.3226(4) 0.2725(4) 0.1653(2) 0.0360(13) Uani 1 1 d .
H52 H 0.2924 0.2677 0.1908 0.043 Uiso 1 1 calc R
C53 C 0.4149(4) 0.2938(4) 0.1831(3) 0.0481(16) Uani 1 1 d .
H53 H 0.4465 0.3044 0.2204 0.058 Uiso 1 1 calc R
C54 C 0.4594(4) 0.2994(4) 0.1460(3) 0.0526(18) Uani 1 1 d .
H54 H 0.5217 0.3141 0.1580 0.063 Uiso 1 1 calc R
C55 C 0.4128(4) 0.2834(5) 0.0914(3) 0.0571(19) Uani 1 1 d .
H55 H 0.4438 0.2862 0.0659 0.068 Uiso 1 1 calc R
C56 C 0.3204(4) 0.2630(4) 0.0733(3) 0.0403(14) Uani 1 1 d .
H56 H 0.2892 0.2524 0.0358 0.048 Uiso 1 1 calc R
C61 C 0.1149(4) 0.1848(3) 0.0185(2) 0.0300(12) Uani 1 1 d .
C62 C 0.1143(4) 0.2190(4) -0.0229(2) 0.0392(14) Uani 1 1 d .
H62 H 0.1334 0.2750 -0.0130 0.047 Uiso 1 1 calc R
C63 C 0.0859(5) 0.1708(4) -0.0785(3) 0.0481(16) Uani 1 1 d .
H63 H 0.0854 0.1943 -0.1060 0.058 Uiso 1 1 calc R
C64 C 0.0584(4) 0.0881(4) -0.0933(3) 0.0488(17) Uani 1 1 d .
H64 H 0.0400 0.0554 -0.1310 0.059 Uiso 1 1 calc R
C65 C 0.0580(4) 0.0538(4) -0.0538(3) 0.0459(16) Uani 1 1 d .
H65 H 0.0386 -0.0023 -0.0643 0.055 Uiso 1 1 calc R
C66 C 0.0859(4) 0.1013(4) 0.0020(3) 0.0393(14) Uani 1 1 d .
H66 H 0.0853 0.0770 0.0290 0.047 Uiso 1 1 calc R
C71 C -0.0827(4) 0.2750(4) 0.0534(3) 0.0419(15) Uani 1 1 d .
C72 C -0.1059(4) 0.1919(5) 0.0332(3) 0.064(2) Uani 1 1 d .
H72 H -0.1019 0.1619 0.0575 0.076 Uiso 1 1 calc R
C73 C -0.1360(6) 0.1521(7) -0.0249(5) 0.094(4) Uani 1 1 d .
H73 H -0.1520 0.0951 -0.0397 0.112 Uiso 1 1 calc R
C74 C -0.1418(6) 0.1973(11) -0.0595(4) 0.120(6) Uani 1 1 d .
H74 H -0.1606 0.1704 -0.0981 0.144 Uiso 1 1 calc R
C75 C -0.1211(5) 0.2796(9) -0.0395(4) 0.099(4) Uani 1 1 d .
H75 H -0.1270 0.3095 -0.0640 0.119 Uiso 1 1 calc R
C76 C -0.0912(4) 0.3196(6) 0.0171(3) 0.062(2) Uani 1 1 d .
H76 H -0.0766 0.3768 0.0312 0.074 Uiso 1 1 calc R
C81 C -0.1136(4) 0.3859(3) 0.1544(2) 0.0315(12) Uani 1 1 d .
C82 C -0.1619(4) 0.3535(4) 0.1819(3) 0.0414(14) Uani 1 1 d .
H82 H -0.1493 0.3039 0.1880 0.050 Uiso 1 1 calc R
C83 C -0.2290(4) 0.3949(4) 0.2002(3) 0.0435(15) Uani 1 1 d .
H83 H -0.2628 0.3727 0.2180 0.052 Uiso 1 1 calc R
C84 C -0.2455(5) 0.4669(5) 0.1925(3) 0.060(2) Uani 1 1 d .
H84 H -0.2911 0.4942 0.2050 0.072 Uiso 1 1 calc R
C85 C -0.1969(5) 0.5016(5) 0.1667(4) 0.064(2) Uani 1 1 d .
H85 H -0.2080 0.5527 0.1627 0.076 Uiso 1 1 calc R
C86 C -0.1313(5) 0.4594(4) 0.1469(3) 0.0484(16) Uani 1 1 d .
H86 H -0.0989 0.4813 0.1283 0.058 Uiso 1 1 calc R
C11A C 0.3877(3) 0.2793(3) 0.3637(2) 0.0305(12) Uani 1 1 d .
C12A C 0.3281(4) 0.2690(4) 0.3130(3) 0.0391(14) Uani 1 1 d .
H12A H 0.3491 0.2740 0.2839 0.047 Uiso 1 1 calc R
C13A C 0.2369(4) 0.2511(4) 0.3043(3) 0.0545(19) Uani 1 1 d .
H13A H 0.1965 0.2436 0.2694 0.065 Uiso 1 1 calc R
C14A C 0.2058(4) 0.2445(4) 0.3469(3) 0.056(2) Uani 1 1 d .
H14A H 0.1442 0.2324 0.3412 0.068 Uiso 1 1 calc R
C15A C 0.2654(5) 0.2555(5) 0.3981(3) 0.0576(19) Uani 1 1 d .
H15A H 0.2439 0.2509 0.4271 0.069 Uiso 1 1 calc R
C16A C 0.3558(4) 0.2732(4) 0.4072(3) 0.0480(16) Uani 1 1 d .
H16A H 0.3957 0.2811 0.4423 0.058 Uiso 1 1 calc R
C21A C 0.5567(3) 0.3723(3) 0.4378(2) 0.0293(12) Uani 1 1 d .
C22A C 0.5766(4) 0.4525(4) 0.4390(3) 0.0374(13) Uani 1 1 d .
H22A H 0.5641 0.4644 0.4057 0.045 Uiso 1 1 calc R
C23A C 0.6146(4) 0.5139(4) 0.4890(3) 0.0486(17) Uani 1 1 d .
H23A H 0.6283 0.5676 0.4899 0.058 Uiso 1 1 calc R
C24A C 0.6321(4) 0.4963(5) 0.5376(3) 0.0551(19) Uani 1 1 d .
H24A H 0.6572 0.5384 0.5717 0.066 Uiso 1 1 calc R
C25A C 0.6135(4) 0.4178(4) 0.5369(3) 0.0499(17) Uani 1 1 d .
H25A H 0.6269 0.4066 0.5704 0.060 Uiso 1 1 calc R
C26A C 0.5753(4) 0.3555(4) 0.4874(2) 0.0380(14) Uani 1 1 d .
H26A H 0.5620 0.3021 0.4871 0.046 Uiso 1 1 calc R
C31A C 0.7608(4) 0.2974(4) 0.4446(2) 0.0340(13) Uani 1 1 d .
C32A C 0.7943(4) 0.3793(4) 0.4765(3) 0.0441(15) Uani 1 1 d .
H32A H 0.7929 0.4185 0.4587 0.053 Uiso 1 1 calc R
C33A C 0.8289(5) 0.4033(5) 0.5329(3) 0.060(2) Uani 1 1 d .
H33A H 0.8513 0.4584 0.5535 0.072 Uiso 1 1 calc R
C34A C 0.8306(5) 0.3457(6) 0.5594(3) 0.072(2) Uani 1 1 d .
H34A H 0.8554 0.3614 0.5980 0.087 Uiso 1 1 calc R
C35A C 0.7962(6) 0.2659(6) 0.5291(3) 0.066(2) Uani 1 1 d .
H35A H 0.7951 0.2275 0.5474 0.079 Uiso 1 1 calc R
C36A C 0.7630(4) 0.2412(4) 0.4719(3) 0.0485(16) Uani 1 1 d .
H36A H 0.7419 0.1858 0.4515 0.058 Uiso 1 1 calc R
C41A C 0.8106(3) 0.2201(4) 0.3445(2) 0.0321(12) Uani 1 1 d .
C42A C 0.8446(4) 0.2463(4) 0.3079(2) 0.0359(13) Uani 1 1 d .
H42A H 0.8191 0.2871 0.2945 0.043 Uiso 1 1 calc R
C43A C 0.9161(4) 0.2117(4) 0.2917(3) 0.0437(15) Uani 1 1 d .
H43A H 0.9397 0.2297 0.2676 0.052 Uiso 1 1 calc R
C44A C 0.9528(4) 0.1514(4) 0.3104(3) 0.0478(16) Uani 1 1 d .
H44A H 1.0017 0.1288 0.2993 0.057 Uiso 1 1 calc R
C45A C 0.9189(4) 0.1237(5) 0.3454(3) 0.0526(17) Uani 1 1 d .
H45A H 0.9437 0.0817 0.3576 0.063 Uiso 1 1 calc R
C46A C 0.8478(4) 0.1583(4) 0.3625(3) 0.0445(15) Uani 1 1 d .
H46A H 0.8246 0.1397 0.3865 0.053 Uiso 1 1 calc R
C51A C 0.6742(4) 0.0887(4) 0.2116(2) 0.0359(13) Uani 1 1 d .
C52A C 0.7519(4) 0.0546(4) 0.2075(3) 0.0445(15) Uani 1 1 d .
H52A H 0.7718 0.0171 0.2258 0.053 Uiso 1 1 calc R
C53A C 0.8004(5) 0.0766(5) 0.1760(4) 0.069(3) Uani 1 1 d .
H53A H 0.8533 0.0534 0.1729 0.083 Uiso 1 1 calc R
C54A C 0.7726(7) 0.1311(6) 0.1497(4) 0.081(3) Uani 1 1 d .
H54A H 0.8062 0.1455 0.1286 0.097 Uiso 1 1 calc R
C55A C 0.6965(7) 0.1642(5) 0.1540(4) 0.074(3) Uani 1 1 d .
H55A H 0.6773 0.2018 0.1357 0.089 Uiso 1 1 calc R
C56A C 0.6458(5) 0.1439(4) 0.1852(3) 0.0514(17) Uani 1 1 d .
H56A H 0.5930 0.1676 0.1880 0.062 Uiso 1 1 calc R
C61A C 0.5119(4) -0.0085(3) 0.1952(2) 0.0301(12) Uani 1 1 d .
C62A C 0.5193(4) -0.0908(4) 0.1728(3) 0.0396(14) Uani 1 1 d .
H62A H 0.5708 -0.1127 0.1873 0.048 Uiso 1 1 calc R
C63A C 0.4503(5) -0.1408(4) 0.1289(3) 0.0554(19) Uani 1 1 d .
H63A H 0.4559 -0.1965 0.1128 0.066 Uiso 1 1 calc R
C64A C 0.3742(5) -0.1096(5) 0.1087(3) 0.060(2) Uani 1 1 d .
H64A H 0.3272 -0.1441 0.0793 0.072 Uiso 1 1 calc R
C65A C 0.3663(5) -0.0276(5) 0.1314(3) 0.069(2) Uani 1 1 d .
H65A H 0.3142 -0.0061 0.1174 0.082 Uiso 1 1 calc R
C66A C 0.4361(4) 0.0231(4) 0.1752(3) 0.0456(16) Uani 1 1 d .
H66A H 0.4310 0.0789 0.1910 0.055 Uiso 1 1 calc R
C71A C 0.4719(5) 0.0600(4) 0.4004(2) 0.0405(15) Uani 1 1 d .
C72A C 0.3968(6) 0.0852(5) 0.4153(3) 0.064(2) Uani 1 1 d .
H72A H 0.3427 0.0798 0.3877 0.076 Uiso 1 1 calc R
C73A C 0.4002(9) 0.1185(7) 0.4706(5) 0.104(4) Uani 1 1 d .
H73A H 0.3481 0.1346 0.4804 0.125 Uiso 1 1 calc R
C74A C 0.4788(13) 0.1284(7) 0.5113(4) 0.118(5) Uani 1 1 d .
H74A H 0.4816 0.1527 0.5489 0.142 Uiso 1 1 calc R
C75A C 0.5520(10) 0.1026(6) 0.4965(4) 0.105(4) Uani 1 1 d .
H75A H 0.6057 0.1081 0.5244 0.126 Uiso 1 1 calc R
C76A C 0.5507(6) 0.0679(4) 0.4410(3) 0.061(2) Uani 1 1 d .
H76A H 0.6027 0.0504 0.4316 0.074 Uiso 1 1 calc R
C81A C 0.3643(3) -0.0131(3) 0.2849(2) 0.0302(12) Uani 1 1 d .
C82A C 0.2964(4) 0.0365(4) 0.2793(3) 0.0412(15) Uani 1 1 d .
H82A H 0.3088 0.0933 0.2980 0.049 Uiso 1 1 calc R
C83A C 0.2115(4) 0.0033(5) 0.2468(3) 0.059(2) Uani 1 1 d .
H83A H 0.1664 0.0377 0.2426 0.071 Uiso 1 1 calc R
C84A C 0.1917(5) -0.0801(5) 0.2204(3) 0.0565(19) Uani 1 1 d .
H84A H 0.1330 -0.1027 0.1987 0.068 Uiso 1 1 calc R
C85A C 0.2569(5) -0.1299(4) 0.2256(3) 0.0559(19) Uani 1 1 d .
H85A H 0.2431 -0.1869 0.2078 0.067 Uiso 1 1 calc R
C86A C 0.3440(4) -0.0968(4) 0.2570(3) 0.0419(15) Uani 1 1 d .
H86A H 0.3894 -0.1312 0.2593 0.050 Uiso 1 1 calc R
Cl5 Cl 0.9264(2) -0.0911(2) 0.25116(15) 0.1206(11) Uani 1 1 d .
Cl6 Cl 0.7084(2) -0.2850(2) 0.16851(13) 0.1164(10) Uani 1 1 d .
C19 C 0.8596(9) -0.1948(8) 0.2282(6) 0.124(5) Uani 1 1 d .
H19A H 0.8879 -0.2376 0.2065 0.149 Uiso 1 1 calc R
H19B H 0.8526 -0.2087 0.2601 0.149 Uiso 1 1 calc R
C20 C 0.7767(8) -0.1841(8) 0.1954(5) 0.111(4) Uani 1 1 d .
H20A H 0.7848 -0.1672 0.1648 0.133 Uiso 1 1 calc R
H20B H 0.7480 -0.1424 0.2178 0.133 Uiso 1 1 calc R
Cl7 Cl 0.3601(2) 0.1714(2) -0.06524(13) 0.1193(11) Uani 1 1 d .
Cl8 Cl 0.3500(7) -0.0249(4) -0.0039(2) 0.275(4) Uani 1 1 d .
C27 C 0.3904(15) 0.0777(15) -0.0452(8) 0.210(11) Uani 1 1 d .
H27A H 0.3965 0.0322 -0.0768 0.252 Uiso 1 1 calc R
H27B H 0.4456 0.0900 -0.0146 0.252 Uiso 1 1 calc R
C28 C 0.3148(13) 0.0615(11) -0.0289(8) 0.197(10) Uani 1 1 d .
H28A H 0.2603 0.0449 -0.0602 0.236 Uiso 1 1 calc R
H28B H 0.3060 0.1085 0.0008 0.236 Uiso 1 1 calc R
Cl9 Cl 0.8732(5) 0.6008(4) 0.5143(3) 0.1138(19) Uani 0.60 1 d P
Cl9A Cl 0.9396(13) 0.5861(14) 0.5160(8) 0.268(13) Uani 0.40 1 d P
Cl10 Cl 0.9068(3) 0.7911(3) 0.52542(17) 0.0987(12) Uani 0.70 1 d P
Cl1A Cl 0.9990(14) 0.8210(13) 0.4962(9) 0.215(9) Uani 0.30 1 d P
C29 C 0.9614(17) 0.6497(18) 0.507(2) 0.39(3) Uani 1 1 d .
C30 C 0.9788(9) 0.7183(10) 0.5033(7) 0.132(5) Uani 1 1 d .
Cl11 Cl 0.4571(6) -0.4400(5) -0.0515(5) 0.318(5) Uani 1 1 d .
Cl12 Cl 0.3595(4) -0.2680(3) -0.03239(18) 0.186(2) Uani 1 1 d .
C37 C 0.4632(16) -0.3754(9) 0.0332(7) 0.216(11) Uani 1 1 d .
H37A H 0.4625 -0.4091 0.0566 0.259 Uiso 1 1 calc R
H37B H 0.5057 -0.3255 0.0519 0.259 Uiso 1 1 calc R
C38 C 0.3456(12) -0.3640(13) -0.0131(9) 0.218(10) Uani 1 1 d .
H38A H 0.3253 -0.4123 -0.0466 0.262 Uiso 1 1 calc R
H38B H 0.3012 -0.3588 0.0076 0.262 Uiso 1 1 calc R
Cl13 Cl 0.9613(6) -0.1496(6) 0.3953(4) 0.310(5) Uani 1 1 d .
Cl14 Cl 0.8026(6) 0.0331(4) 0.4616(2) 0.255(4) Uani 1 1 d .
C39 C 0.913(3) -0.034(2) 0.4172(14) 0.40(3) Uani 1 1 d .
H39A H 0.9546 0.0076 0.4492 0.476 Uiso 1 1 calc R
H39B H 0.8937 -0.0134 0.3861 0.476 Uiso 1 1 calc R
C40 C 0.839(2) -0.0671(12) 0.4307(10) 0.32(2) Uani 1 1 d .
H40A H 0.8588 -0.0958 0.4574 0.383 Uiso 1 1 calc R
H40B H 0.7936 -0.1028 0.3977 0.383 Uiso 1 1 calc R
Cl15 Cl 0.2685(2) 0.8278(2) 0.36971(13) 0.0907(9) Uani 0.85 1 d P
Cl16 Cl 0.1365(3) 1.0396(3) 0.3820(2) 0.1352(16) Uani 0.85 1 d P
C47 C 0.2456(9) 0.9028(10) 0.3786(6) 0.112(5) Uani 0.85 1 d P
C48 C 0.1559(15) 0.9260(11) 0.3606(9) 0.174(9) Uani 0.85 1 d P
Cl17 Cl 0.8334(6) -0.3226(8) 0.3467(5) 0.174(4) Uani 0.60 1 d P
Cl18 Cl 0.7905(11) -0.3529(6) 0.3134(7) 0.237(7) Uani 0.60 1 d P
Cl19 Cl 0.6569(5) -0.2991(4) 0.4306(2) 0.180(3) Uani 0.80 1 d P
C49 C 0.6902(10) -0.3267(9) 0.3483(7) 0.154(7) Uani 1 1 d .
C50 C 0.6938(6) -0.3462(5) 0.4187(4) 0.064(3) Uani 1 1 d .

loop_
_atom_site_aniso_label
_atom_site_aniso_U_11
_atom_site_aniso_U_22
_atom_site_aniso_U_33
_atom_site_aniso_U_23
_atom_site_aniso_U_13
_atom_site_aniso_U_12
Pd1 0.0319(2) 0.0281(2) 0.0327(2) 0.00554(18) 0.00584(18) 0.00477(17)
Pd2 0.0282(2) 0.0261(2) 0.0263(2) 0.00754(17) 0.01036(17) 0.00453(16)
Pd3 0.0241(2) 0.0274(2) 0.0319(2) 0.00715(18) 0.01023(17) 0.00003(16)
Pd4 0.0340(2) 0.0330(2) 0.0371(3) 0.0161(2) 0.00897(19) 0.00591(18)
Cl1 0.0579(10) 0.0349(8) 0.0500(9) 0.0147(7) 0.0091(8) 0.0119(7)
Cl2 0.0343(7) 0.0413(8) 0.0469(9) 0.0221(7) 0.0176(6) 0.0064(6)
Cl3 0.0404(8) 0.0452(9) 0.0660(11) 0.0315(8) 0.0224(7) 0.0098(7)
Cl4 0.0735(12) 0.0519(10) 0.0935(15) 0.0400(11) 0.0407(11) 0.0323(9)
P1 0.0290(7) 0.0255(7) 0.0256(7) 0.0032(6) 0.0081(6) 0.0050(5)
P2 0.0326(7) 0.0265(7) 0.0290(7) 0.0084(6) 0.0103(6) 0.0040(6)
P3 0.0268(7) 0.0251(7) 0.0241(7) 0.0051(6) 0.0098(5) 0.0035(5)
P4 0.0247(7) 0.0281(7) 0.0282(7) 0.0057(6) 0.0086(6) 0.0023(5)
P5 0.0235(7) 0.0275(7) 0.0272(7) 0.0051(6) 0.0067(5) -0.0007(5)
P6 0.0231(7) 0.0255(7) 0.0245(7) 0.0035(5) 0.0084(5) 0.0002(5)
P7 0.0287(7) 0.0278(7) 0.0274(7) 0.0092(6) 0.0088(6) -0.0003(5)
P8 0.0282(7) 0.0260(7) 0.0261(7) 0.0058(6) 0.0110(6) 0.0028(5)
O1 0.038(2) 0.051(3) 0.044(2) 0.024(2) 0.0147(19) 0.0182(19)
O2 0.044(2) 0.037(2) 0.054(3) 0.018(2) 0.032(2) 0.0144(18)
O3 0.0247(18) 0.033(2) 0.0260(19) 0.0076(16) 0.0072(15) -0.0002(15)
O4 0.033(2) 0.034(2) 0.043(2) 0.0146(18) 0.0122(18) 0.0067(17)
C1 0.025(3) 0.026(3) 0.021(3) 0.007(2) 0.006(2) 0.007(2)
C2 0.023(3) 0.025(3) 0.022(3) 0.004(2) 0.007(2) 0.005(2)
C3 0.030(3) 0.025(3) 0.022(3) 0.006(2) 0.003(2) 0.002(2)
C4 0.025(3) 0.023(3) 0.022(3) 0.002(2) 0.007(2) 0.001(2)
C5 0.084(5) 0.034(3) 0.041(4) 0.001(3) 0.025(4) 0.019(3)
C6 0.041(3) 0.039(3) 0.063(4) 0.028(3) 0.029(3) 0.020(3)
C7 0.025(3) 0.029(3) 0.022(3) 0.006(2) 0.008(2) 0.001(2)
C8 0.025(3) 0.026(3) 0.028(3) 0.006(2) 0.009(2) 0.006(2)
C9 0.028(3) 0.025(3) 0.022(3) 0.006(2) 0.009(2) 0.001(2)
C10 0.029(3) 0.024(3) 0.023(3) 0.008(2) 0.009(2) 0.002(2)
C17 0.024(3) 0.039(3) 0.049(4) 0.010(3) 0.011(3) -0.004(2)
C18 0.057(4) 0.052(4) 0.061(4) 0.039(4) 0.023(3) 0.013(3)
C11 0.033(3) 0.031(3) 0.025(3) -0.001(2) 0.012(2) 0.002(2)
C12 0.050(4) 0.046(4) 0.048(4) 0.015(3) 0.029(3) 0.014(3)
C13 0.055(4) 0.047(4) 0.047(4) 0.020(3) 0.022(3) 0.007(3)
C14 0.050(4) 0.068(5) 0.043(4) 0.006(4) 0.020(3) -0.013(4)
C15 0.038(4) 0.076(5) 0.055(4) 0.014(4) 0.024(3) 0.006(3)
C16 0.037(3) 0.056(4) 0.034(3) 0.012(3) 0.008(3) 0.010(3)
C21 0.032(3) 0.036(3) 0.022(3) 0.003(2) 0.007(2) -0.001(2)
C22 0.029(3) 0.046(4) 0.035(3) 0.013(3) 0.007(2) 0.007(3)
C23 0.037(3) 0.069(5) 0.046(4) 0.023(4) 0.013(3) 0.015(3)
C24 0.034(4) 0.065(5) 0.056(4) 0.016(4) 0.004(3) -0.003(3)
C25 0.047(4) 0.055(4) 0.052(4) 0.008(3) 0.004(3) -0.016(3)
C26 0.034(3) 0.038(3) 0.046(4) 0.011(3) 0.002(3) -0.004(3)
C31 0.045(3) 0.031(3) 0.036(3) 0.014(3) 0.013(3) -0.001(3)
C32 0.048(4) 0.040(4) 0.038(4) 0.013(3) 0.007(3) 0.003(3)
C33 0.067(5) 0.048(4) 0.034(4) 0.013(3) 0.006(3) 0.000(3)
C34 0.084(6) 0.051(4) 0.034(4) 0.014(3) 0.014(4) -0.008(4)
C35 0.081(6) 0.051(4) 0.054(5) 0.012(4) 0.044(4) 0.010(4)
C36 0.049(4) 0.049(4) 0.045(4) 0.012(3) 0.015(3) -0.001(3)
C41 0.033(3) 0.030(3) 0.028(3) 0.004(2) 0.012(2) -0.004(2)
C42 0.039(3) 0.040(3) 0.049(4) 0.009(3) 0.011(3) -0.006(3)
C43 0.035(4) 0.079(6) 0.065(5) 0.024(4) 0.010(3) -0.007(4)
C44 0.054(5) 0.057(5) 0.058(5) 0.008(4) 0.007(4) -0.033(4)
C45 0.082(6) 0.031(4) 0.064(5) 0.002(3) 0.018(4) -0.018(4)
C46 0.056(4) 0.030(3) 0.054(4) 0.009(3) 0.017(3) -0.001(3)
C51 0.030(3) 0.028(3) 0.030(3) 0.004(2) 0.012(2) 0.006(2)
C52 0.034(3) 0.039(3) 0.035(3) 0.010(3) 0.012(3) 0.010(2)
C53 0.035(3) 0.053(4) 0.049(4) 0.013(3) 0.005(3) 0.009(3)
C54 0.029(3) 0.059(4) 0.061(5) 0.014(4) 0.006(3) -0.001(3)
C55 0.040(4) 0.076(5) 0.061(5) 0.018(4) 0.029(4) 0.005(3)
C56 0.037(3) 0.045(4) 0.037(3) 0.007(3) 0.015(3) 0.005(3)
C61 0.031(3) 0.028(3) 0.029(3) 0.005(2) 0.012(2) 0.006(2)
C62 0.051(4) 0.034(3) 0.031(3) 0.005(3) 0.014(3) 0.006(3)
C63 0.061(4) 0.051(4) 0.028(3) 0.007(3) 0.013(3) 0.012(3)
C64 0.050(4) 0.051(4) 0.028(3) -0.007(3) 0.006(3) 0.012(3)
C65 0.048(4) 0.036(3) 0.039(4) -0.004(3) 0.008(3) -0.004(3)
C66 0.042(3) 0.040(3) 0.036(3) 0.007(3) 0.019(3) 0.003(3)
C71 0.022(3) 0.057(4) 0.033(3) -0.002(3) 0.007(2) -0.001(3)
C72 0.035(4) 0.058(5) 0.067(5) -0.013(4) 0.005(3) 0.001(3)
C73 0.042(5) 0.095(7) 0.082(7) -0.041(6) 0.002(5) 0.004(4)
C74 0.046(5) 0.212(16) 0.036(5) -0.041(8) 0.005(4) 0.004(7)
C75 0.041(5) 0.206(14) 0.034(5) 0.024(7) 0.005(4) -0.004(6)
C76 0.037(4) 0.099(6) 0.035(4) 0.014(4) 0.000(3) -0.014(4)
C81 0.028(3) 0.034(3) 0.032(3) 0.011(2) 0.009(2) 0.006(2)
C82 0.039(3) 0.046(4) 0.037(3) 0.010(3) 0.014(3) 0.001(3)
C83 0.036(3) 0.059(4) 0.040(4) 0.014(3) 0.020(3) 0.006(3)
C84 0.048(4) 0.078(6) 0.063(5) 0.021(4) 0.032(4) 0.028(4)
C85 0.072(5) 0.059(5) 0.082(6) 0.040(4) 0.036(4) 0.038(4)
C86 0.055(4) 0.055(4) 0.057(4) 0.032(4) 0.033(3) 0.025(3)
C11A 0.023(3) 0.026(3) 0.041(3) 0.005(2) 0.014(2) 0.003(2)
C12A 0.033(3) 0.037(3) 0.043(4) 0.010(3) 0.007(3) 0.006(2)
C13A 0.024(3) 0.049(4) 0.074(5) 0.007(4) 0.004(3) -0.003(3)
C14A 0.027(3) 0.049(4) 0.083(6) 0.004(4) 0.022(4) 0.001(3)
C15A 0.041(4) 0.065(5) 0.069(5) 0.011(4) 0.034(4) -0.003(3)
C16A 0.043(4) 0.054(4) 0.044(4) 0.006(3) 0.019(3) -0.004(3)
C21A 0.023(3) 0.030(3) 0.030(3) 0.001(2) 0.012(2) 0.004(2)
C22A 0.030(3) 0.036(3) 0.040(3) 0.002(3) 0.011(3) 0.002(2)
C23A 0.042(4) 0.032(3) 0.055(4) -0.007(3) 0.015(3) -0.005(3)
C24A 0.043(4) 0.054(4) 0.044(4) -0.016(3) 0.013(3) -0.001(3)
C25A 0.048(4) 0.060(5) 0.031(3) 0.001(3) 0.010(3) 0.008(3)
C26A 0.039(3) 0.043(3) 0.029(3) 0.004(3) 0.013(3) 0.005(3)
C31A 0.024(3) 0.045(3) 0.026(3) 0.003(3) 0.005(2) 0.002(2)
C32A 0.037(3) 0.048(4) 0.037(3) 0.004(3) 0.006(3) -0.004(3)
C33A 0.055(4) 0.065(5) 0.036(4) -0.007(4) 0.003(3) -0.005(4)
C34A 0.061(5) 0.101(7) 0.033(4) 0.009(4) -0.004(4) -0.009(5)
C35A 0.072(5) 0.083(6) 0.041(4) 0.027(4) 0.006(4) 0.004(4)
C36A 0.050(4) 0.050(4) 0.033(3) 0.010(3) -0.001(3) -0.002(3)
C41A 0.021(3) 0.041(3) 0.028(3) 0.003(2) 0.006(2) 0.002(2)
C42A 0.030(3) 0.033(3) 0.042(3) 0.006(3) 0.013(3) 0.001(2)
C43A 0.039(3) 0.041(4) 0.047(4) 0.001(3) 0.022(3) -0.003(3)
C44A 0.032(3) 0.048(4) 0.059(4) 0.008(3) 0.019(3) 0.005(3)
C45A 0.035(3) 0.063(5) 0.064(5) 0.023(4) 0.017(3) 0.017(3)
C46A 0.039(3) 0.056(4) 0.049(4) 0.023(3) 0.023(3) 0.017(3)
C51A 0.033(3) 0.038(3) 0.034(3) 0.001(3) 0.020(3) -0.004(2)
C52A 0.039(3) 0.039(3) 0.044(4) -0.005(3) 0.017(3) -0.001(3)
C53A 0.057(5) 0.064(5) 0.074(5) -0.016(4) 0.049(4) -0.013(4)
C54A 0.103(7) 0.072(6) 0.074(6) 0.001(5) 0.067(6) -0.026(5)
C55A 0.107(7) 0.065(5) 0.064(5) 0.028(4) 0.040(5) -0.009(5)
C56A 0.072(5) 0.044(4) 0.055(4) 0.021(3) 0.038(4) 0.006(3)
C61A 0.033(3) 0.029(3) 0.025(3) 0.001(2) 0.014(2) 0.003(2)
C62A 0.039(3) 0.032(3) 0.038(3) 0.004(3) 0.005(3) 0.000(3)
C63A 0.051(4) 0.037(4) 0.056(4) -0.007(3) 0.007(3) -0.009(3)
C64A 0.041(4) 0.065(5) 0.048(4) -0.007(4) 0.002(3) -0.005(3)
C65A 0.046(4) 0.072(5) 0.053(5) -0.008(4) -0.010(3) 0.017(4)
C66A 0.041(4) 0.043(4) 0.038(4) -0.001(3) 0.006(3) 0.014(3)
C71A 0.064(4) 0.028(3) 0.032(3) 0.008(3) 0.021(3) -0.006(3)
C72A 0.088(6) 0.058(5) 0.047(4) 0.004(4) 0.042(4) -0.007(4)
C73A 0.156(11) 0.095(8) 0.068(7) 0.007(6) 0.073(8) -0.007(7)
C74A 0.240(18) 0.081(7) 0.040(6) 0.012(5) 0.064(9) -0.011(9)
C75A 0.192(13) 0.075(7) 0.029(5) 0.019(5) 0.000(6) -0.020(8)
C76A 0.090(6) 0.051(4) 0.035(4) 0.016(3) 0.005(4) -0.006(4)
C81A 0.027(3) 0.030(3) 0.031(3) 0.008(2) 0.008(2) -0.003(2)
C82A 0.029(3) 0.033(3) 0.061(4) 0.017(3) 0.011(3) 0.000(2)
C83A 0.032(3) 0.064(5) 0.089(6) 0.047(4) 0.003(4) 0.003(3)
C84A 0.042(4) 0.059(5) 0.051(4) 0.005(4) 0.002(3) -0.008(3)
C85A 0.049(4) 0.038(4) 0.060(5) 0.000(3) 0.002(3) -0.011(3)
C86A 0.037(3) 0.037(3) 0.043(4) 0.004(3) 0.008(3) -0.003(3)
Cl5 0.095(2) 0.099(2) 0.134(3) -0.0001(19) 0.0254(19) 0.0163(16)
Cl6 0.125(2) 0.103(2) 0.105(2) -0.0060(17) 0.0585(19) 0.0004(18)
C19 0.135(11) 0.142(11) 0.116(10) 0.052(9) 0.051(9) 0.082(9)
C20 0.119(9) 0.131(10) 0.111(9) 0.049(8) 0.066(8) 0.053(8)
Cl7 0.143(3) 0.145(3) 0.090(2) 0.043(2) 0.0583(19) 0.043(2)
Cl8 0.464(12) 0.220(6) 0.148(5) 0.105(5) 0.051(6) 0.008(7)
C27 0.168(18) 0.31(3) 0.130(15) 0.028(17) 0.062(14) 0.017(19)
C28 0.166(17) 0.135(14) 0.186(19) -0.051(13) 0.002(14) 0.055(12)
Cl9 0.136(5) 0.099(4) 0.104(4) 0.040(3) 0.025(4) -0.014(4)
Cl9A 0.252(19) 0.34(2) 0.220(15) 0.196(17) -0.034(15) -0.157(19)
Cl10 0.090(3) 0.101(3) 0.091(3) 0.027(2) 0.009(2) -0.005(2)
Cl1A 0.203(18) 0.204(18) 0.216(19) 0.089(16) -0.004(15) 0.052(15)
C29 0.19(2) 0.26(3) 0.94(9) 0.39(5) 0.30(4) 0.14(2)
C30 0.094(9) 0.128(12) 0.166(14) 0.029(10) 0.049(9) 0.009(8)
Cl11 0.233(8) 0.242(8) 0.536(17) 0.190(10) 0.130(9) 0.053(6)
Cl12 0.229(5) 0.198(5) 0.109(3) 0.031(3) 0.029(3) 0.105(4)
C37 0.35(3) 0.078(9) 0.154(15) 0.014(10) -0.006(17) 0.087(14)
C38 0.147(15) 0.23(2) 0.23(2) 0.047(18) 0.016(15) -0.101(15)
Cl13 0.303(10) 0.306(10) 0.337(11) 0.163(9) 0.058(8) -0.014(8)
Cl14 0.411(11) 0.175(5) 0.163(5) 0.065(4) 0.037(6) 0.132(6)
C39 0.75(9) 0.33(4) 0.37(4) 0.29(4) 0.36(5) 0.17(5)
C40 0.41(4) 0.098(13) 0.23(2) -0.006(15) -0.19(3) 0.005(19)
Cl15 0.093(2) 0.082(2) 0.0794(19) 0.0175(16) 0.0075(16) -0.0008(16)
Cl16 0.095(2) 0.125(3) 0.215(5) 0.077(3) 0.062(3) 0.062(2)
C47 0.072(8) 0.119(12) 0.117(11) 0.038(9) -0.010(8) -0.031(8)
C48 0.18(2) 0.106(13) 0.19(2) 0.043(13) -0.010(16) -0.006(13)
Cl17 0.133(7) 0.226(13) 0.215(11) 0.117(10) 0.074(7) 0.096(8)
Cl18 0.306(19) 0.079(5) 0.300(19) 0.034(8) 0.083(13) 0.017(7)
Cl19 0.225(7) 0.145(5) 0.107(4) 0.011(4) -0.008(4) -0.052(5)
C49 0.128(11) 0.120(10) 0.200(15) 0.119(11) -0.050(10) -0.048(9)
C50 0.054(5) 0.040(4) 0.079(7) 0.020(5) -0.015(4) -0.001(4)

loop_
_atom_type_symbol
_atom_type_description
_atom_type_scat_dispersion_real
_atom_type_scat_dispersion_imag
_atom_type_scat_source
C C 0.0033 0.0016 'International Tables Vol C Tables 4.2.6.8 and 6.1.1.4'
H H 0.0000 0.0000 'International Tables Vol C Tables 4.2.6.8 and 6.1.1.4'
O O 0.0106 0.0060 'International Tables Vol C Tables 4.2.6.8 and 6.1.1.4'
P P 0.1023 0.0942 'International Tables Vol C Tables 4.2.6.8 and 6.1.1.4'
Cl Cl 0.1484 0.1585 'International Tables Vol C Tables 4.2.6.8 and 6.1.1.4'
Pd Pd -0.9988 1.0072 'International Tables Vol C Tables 4.2.6.8 and 6.1.1.4'

loop_
_geom_angle_atom_site_label_1
_geom_angle_atom_site_label_2
_geom_angle_atom_site_label_3
_geom_angle
C5 Pd1 O1 174.5(2)
C5 Pd1 P1 91.8(2)
O1 Pd1 P1 92.10(11)
C5 Pd1 Cl1 88.3(2)
O1 Pd1 Cl1 87.85(12)
P1 Pd1 Cl1 179.52(6)
C6 Pd2 O2 172.5(2)
C6 Pd2 P3 88.07(17)
O2 Pd2 P3 99.38(11)
C6 Pd2 Cl2 88.00(17)
O2 Pd2 Cl2 84.52(11)
P3 Pd2 Cl2 175.49(5)
C17 Pd3 P5 90.16(18)
C17 Pd3 O3 167.2(2)
P5 Pd3 O3 95.24(10)
C17 Pd3 Cl3 88.31(19)
P5 Pd3 Cl3 169.50(6)
O3 Pd3 Cl3 88.44(10)
C18 Pd4 O4 172.1(2)
C18 Pd4 P7 87.1(2)
O4 Pd4 P7 100.48(11)
C18 Pd4 Cl4 86.8(2)
O4 Pd4 Cl4 85.75(11)
P7 Pd4 Cl4 173.15(6)
C11 P1 C21 105.2(3)
C11 P1 C1 102.0(2)
C21 P1 C1 100.2(2)
C11 P1 Pd1 121.67(19)
C21 P1 Pd1 113.14(19)
C1 P1 Pd1 112.08(17)
O1 P2 C31 108.2(3)
O1 P2 C41 113.9(3)
C31 P2 C41 107.9(3)
O1 P2 C2 112.3(2)
C31 P2 C2 105.7(2)
C41 P2 C2 108.6(2)
C61 P3 C51 105.6(2)
C61 P3 C3 103.9(2)
C51 P3 C3 100.9(2)
C61 P3 Pd2 113.18(18)
C51 P3 Pd2 115.58(19)
C3 P3 Pd2 116.22(18)
O2 P4 C81 110.2(2)
O2 P4 C71 112.6(3)
C81 P4 C71 108.7(3)
O2 P4 C4 113.6(2)
C81 P4 C4 109.8(2)
C71 P4 C4 101.5(3)
C41A P5 C31A 104.3(3)
C41A P5 C8 103.7(2)
C31A P5 C8 101.1(3)
C41A P5 Pd3 117.7(2)
C31A P5 Pd3 117.9(2)
C8 P5 Pd3 110.05(18)
O3 P6 C21A 114.1(2)
O3 P6 C11A 109.2(2)
C21A P6 C11A 107.9(2)
O3 P6 C7 111.0(2)
C21A P6 C7 108.7(2)
C11A P6 C7 105.6(2)
C81A P7 C71A 106.1(3)
C81A P7 C10 102.1(2)
C71A P7 C10 101.5(2)
C81A P7 Pd4 115.58(19)
C71A P7 Pd4 112.4(2)
C10 P7 Pd4 117.48(17)
O4 P8 C51A 111.3(3)
O4 P8 C61A 112.1(2)
C51A P8 C61A 105.2(3)
O4 P8 C9 111.4(2)
C51A P8 C9 108.4(3)
C61A P8 C9 108.0(2)
P2 O1 Pd1 126.0(2)
P4 O2 Pd2 122.6(2)
P6 O3 Pd3 113.37(19)
P8 O4 Pd4 113.8(2)
C4 C1 C2 87.1(4)
C4 C1 P1 122.2(4)
C2 C1 P1 120.4(3)
C4 C1 H1A 108.4
C2 C1 H1A 108.4
P1 C1 H1A 108.4
C1 C2 C3 87.0(4)
C1 C2 P2 115.7(3)
C3 C2 P2 111.2(3)
C1 C2 H2A 113.4
C3 C2 H2A 113.4
P2 C2 H2A 113.4
C4 C3 C2 86.8(4)
C4 C3 P3 119.4(4)
C2 C3 P3 113.3(3)
C4 C3 H3A 111.7
C2 C3 H3A 111.7
P3 C3 H3A 111.7
C3 C4 C1 88.3(4)
C3 C4 P4 117.9(3)
C1 C4 P4 123.3(4)
C3 C4 H4A 108.5
C1 C4 H4A 108.5
P4 C4 H4A 108.5
Pd1 C5 H5A 109.5
Pd1 C5 H5B 109.5
H5A C5 H5B 109.5
Pd1 C5 H5C 109.5
H5A C5 H5C 109.5
H5B C5 H5C 109.5
Pd2 C6 H6A 109.5
Pd2 C6 H6B 109.5
H6A C6 H6B 109.5
Pd2 C6 H6C 109.5
H6A C6 H6C 109.5
H6B C6 H6C 109.5
C10 C7 C8 88.4(4)
C10 C7 P6 110.8(3)
C8 C7 P6 115.6(4)
C10 C7 H7A 113.2
C8 C7 H7A 113.2
P6 C7 H7A 113.2
C9 C8 C7 87.8(4)
C9 C8 P5 122.1(4)
C7 C8 P5 119.5(4)
C9 C8 H8A 108.5
C7 C8 H8A 108.5
P5 C8 H8A 108.5
C8 C9 C10 88.2(4)
C8 C9 P8 117.5(4)
C10 C9 P8 120.1(4)
C8 C9 H9A 109.8
C10 C9 H9A 109.8
P8 C9 H9A 109.8
C7 C10 C9 87.4(4)
C7 C10 P7 114.6(3)
C9 C10 P7 117.9(4)
C7 C10 H10A 111.6
C9 C10 H10A 111.6
P7 C10 H10A 111.6
Pd3 C17 H17A 109.5
Pd3 C17 H17B 109.5
H17A C17 H17B 109.5
Pd3 C17 H17C 109.5
H17A C17 H17C 109.5
H17B C17 H17C 109.5
Pd4 C18 H18A 109.5
Pd4 C18 H18B 109.5
H18A C18 H18B 109.5
Pd4 C18 H18C 109.5
H18A C18 H18C 109.5
H18B C18 H18C 109.5
C12 C11 C16 118.9(5)
C12 C11 P1 120.9(4)
C16 C11 P1 120.2(5)
C11 C12 C13 120.1(6)
C11 C12 H12 120.0
C13 C12 H12 120.0
C14 C13 C12 120.2(7)
C14 C13 H13 119.9
C12 C13 H13 119.9
C15 C14 C13 119.6(6)
C15 C14 H14 120.2
C13 C14 H14 120.2
C16 C15 C14 120.6(7)
C16 C15 H15 119.7
C14 C15 H15 119.7
C15 C16 C11 120.7(6)
C15 C16 H16 119.7
C11 C16 H16 119.7
C26 C21 C22 118.9(5)
C26 C21 P1 117.9(5)
C22 C21 P1 123.2(4)
C23 C22 C21 120.7(6)
C23 C22 H22 119.6
C21 C22 H22 119.6
C24 C23 C22 120.5(7)
C24 C23 H23 119.8
C22 C23 H23 119.8
C23 C24 C25 120.9(6)
C23 C24 H24 119.5
C25 C24 H24 119.5
C24 C25 C26 119.1(6)
C24 C25 H25 120.4
C26 C25 H25 120.4
C21 C26 C25 119.8(6)
C21 C26 H26 120.1
C25 C26 H26 120.1
C36 C31 C32 119.9(6)
C36 C31 P2 123.1(5)
C32 C31 P2 116.9(5)
C33 C32 C31 120.7(7)
C33 C32 H32 119.7
C31 C32 H32 119.7
C34 C33 C32 119.3(7)
C34 C33 H33 120.4
C32 C33 H33 120.4
C33 C34 C35 121.6(7)
C33 C34 H34 119.2
C35 C34 H34 119.2
C34 C35 C36 119.9(7)
C34 C35 H35 120.0
C36 C35 H35 120.0
C31 C36 C35 118.6(7)
C31 C36 H36 120.7
C35 C36 H36 120.7
C46 C41 C42 118.9(5)
C46 C41 P2 117.4(5)
C42 C41 P2 123.7(4)
C43 C42 C41 119.4(6)
C43 C42 H42 120.3
C41 C42 H42 120.3
C44 C43 C42 120.9(7)
C44 C43 H43 119.5
C42 C43 H43 119.5
C45 C44 C43 119.9(6)
C45 C44 H44 120.0
C43 C44 H44 120.0
C44 C45 C46 120.6(7)
C44 C45 H45 119.7
C46 C45 H45 119.7
C41 C46 C45 120.2(7)
C41 C46 H46 119.9
C45 C46 H46 119.9
C56 C51 C52 118.9(5)
C56 C51 P3 122.9(4)
C52 C51 P3 118.0(4)
C51 C52 C53 120.8(6)
C51 C52 H52 119.6
C53 C52 H52 119.6
C54 C53 C52 119.9(6)
C54 C53 H53 120.0
C52 C53 H53 120.0
C53 C54 C55 119.8(6)
C53 C54 H54 120.1
C55 C54 H54 120.1
C54 C55 C56 120.9(6)
C54 C55 H55 119.6
C56 C55 H55 119.6
C51 C56 C55 119.7(6)
C51 C56 H56 120.1
C55 C56 H56 120.1
C66 C61 C62 118.0(5)
C66 C61 P3 118.5(4)
C62 C61 P3 123.5(4)
C63 C62 C61 120.6(6)
C63 C62 H62 119.7
C61 C62 H62 119.7
C64 C63 C62 119.9(6)
C64 C63 H63 120.0
C62 C63 H63 120.0
C65 C64 C63 120.4(6)
C65 C64 H64 119.8
C63 C64 H64 119.8
C64 C65 C66 120.3(6)
C64 C65 H65 119.8
C66 C65 H65 119.8
C65 C66 C61 120.8(6)
C65 C66 H66 119.6
C61 C66 H66 119.6
C72 C71 C76 120.3(7)
C72 C71 P4 118.7(6)
C76 C71 P4 120.9(5)
C71 C72 C73 118.8(9)
C71 C72 H72 120.6
C73 C72 H72 120.6
C74 C73 C72 119.6(10)
C74 C73 H73 120.2
C72 C73 H73 120.2
C75 C74 C73 121.6(9)
C75 C74 H74 119.2
C73 C74 H74 119.2
C74 C75 C76 119.8(11)
C74 C75 H75 120.1
C76 C75 H75 120.1
C75 C76 C71 120.0(9)
C75 C76 H76 120.0
C71 C76 H76 120.0
C86 C81 C82 119.6(6)
C86 C81 P4 123.8(5)
C82 C81 P4 116.6(4)
C83 C82 C81 119.6(6)
C83 C82 H82 120.2
C81 C82 H82 120.2
C84 C83 C82 120.0(6)
C84 C83 H83 120.0
C82 C83 H83 120.0
C83 C84 C85 121.7(6)
C83 C84 H84 119.2
C85 C84 H84 119.2
C84 C85 C86 118.6(7)
C84 C85 H85 120.7
C86 C85 H85 120.7
C81 C86 C85 120.5(6)
C81 C86 H86 119.7
C85 C86 H86 119.7
C12A C11A C16A 119.5(5)
C12A C11A P6 118.6(4)
C16A C11A P6 121.9(5)
C11A C12A C13A 120.5(6)
C11A C12A H12A 119.8
C13A C12A H12A 119.8
C14A C13A C12A 119.9(7)
C14A C13A H13A 120.0
C12A C13A H13A 120.0
C13A C14A C15A 119.8(6)
C13A C14A H14A 120.1
C15A C14A H14A 120.1
C16A C15A C14A 120.9(7)
C16A C15A H15A 119.5
C14A C15A H15A 119.5
C15A C16A C11A 119.4(7)
C15A C16A H16A 120.3
C11A C16A H16A 120.3
C26A C21A C22A 119.5(5)
C26A C21A P6 122.9(4)
C22A C21A P6 117.6(4)
C23A C22A C21A 120.0(6)
C23A C22A H22A 120.0
C21A C22A H22A 120.0
C24A C23A C22A 119.7(6)
C24A C23A H23A 120.1
C22A C23A H23A 120.1
C25A C24A C23A 120.8(6)
C25A C24A H24A 119.6
C23A C24A H24A 119.6
C24A C25A C26A 120.5(7)
C24A C25A H25A 119.8
C26A C25A H25A 119.8
C25A C26A C21A 119.5(6)
C25A C26A H26A 120.2
C21A C26A H26A 120.2
C36A C31A C32A 118.0(5)
C36A C31A P5 122.9(5)
C32A C31A P5 119.0(5)
C33A C32A C31A 121.5(7)
C33A C32A H32A 119.2
C31A C32A H32A 119.2
C32A C33A C34A 119.4(7)
C32A C33A H33A 120.3
C34A C33A H33A 120.3
C35A C34A C33A 120.0(7)
C35A C34A H34A 120.0
C33A C34A H34A 120.0
C34A C35A C36A 120.6(8)
C34A C35A H35A 119.7
C36A C35A H35A 119.7
C31A C36A C35A 120.4(7)
C31A C36A H36A 119.8
C35A C36A H36A 119.8
C46A C41A C42A 119.2(5)
C46A C41A P5 120.9(4)
C42A C41A P5 119.9(4)
C43A C42A C41A 119.4(6)
C43A C42A H42A 120.3
C41A C42A H42A 120.3
C44A C43A C42A 120.7(6)
C44A C43A H43A 119.7
C42A C43A H43A 119.7
C43A C44A C45A 120.7(6)
C43A C44A H44A 119.7
C45A C44A H44A 119.7
C44A C45A C46A 119.4(7)
C44A C45A H45A 120.3
C46A C45A H45A 120.3
C41A C46A C45A 120.6(6)
C41A C46A H46A 119.7
C45A C46A H46A 119.7
C56A C51A C52A 120.3(6)
C56A C51A P8 122.1(5)
C52A C51A P8 117.5(5)
C51A C52A C53A 118.9(7)
C51A C52A H52A 120.6
C53A C52A H52A 120.6
C54A C53A C52A 121.1(8)
C54A C53A H53A 119.4
C52A C53A H53A 119.4
C55A C54A C53A 119.5(7)
C55A C54A H54A 120.3
C53A C54A H54A 120.3
C54A C55A C56A 121.3(9)
C54A C55A H55A 119.3
C56A C55A H55A 119.3
C51A C56A C55A 118.9(7)
C51A C56A H56A 120.6
C55A C56A H56A 120.6
C66A C61A C62A 120.3(5)
C66A C61A P8 123.6(4)
C62A C61A P8 116.0(4)
C61A C62A C63A 119.6(6)
C61A C62A H62A 120.2
C63A C62A H62A 120.2
C64A C63A C62A 120.4(7)
C64A C63A H63A 119.8
C62A C63A H63A 119.8
C63A C64A C65A 120.2(6)
C63A C64A H64A 119.9
C65A C64A H64A 119.9
C64A C65A C66A 119.6(7)
C64A C65A H65A 120.2
C66A C65A H65A 120.2
C61A C66A C65A 119.9(6)
C61A C66A H66A 120.0
C65A C66A H66A 120.0
C72A C71A C76A 119.4(7)
C72A C71A P7 123.9(6)
C76A C71A P7 116.3(6)
C71A C72A C73A 120.4(10)
C71A C72A H72A 119.8
C73A C72A H72A 119.8
C74A C73A C72A 120.6(11)
C74A C73A H73A 119.7
C72A C73A H73A 119.7
C75A C74A C73A 118.8(10)
C75A C74A H74A 120.6
C73A C74A H74A 120.6
C74A C75A C76A 122.0(11)
C74A C75A H75A 119.0
C76A C75A H75A 119.0
C71A C76A C75A 118.7(10)
C71A C76A H76A 120.6
C75A C76A H76A 120.6
C86A C81A C82A 118.5(5)
C86A C81A P7 118.4(4)
C82A C81A P7 123.0(4)
C83A C82A C81A 120.6(6)
C83A C82A H82A 119.7
C81A C82A H82A 119.7
C82A C83A C84A 120.3(7)
C82A C83A H83A 119.9
C84A C83A H83A 119.9
C85A C84A C83A 120.1(6)
C85A C84A H84A 119.9
C83A C84A H84A 119.9
C84A C85A C86A 120.1(6)
C84A C85A H85A 119.9
C86A C85A H85A 119.9
C81A C86A C85A 120.2(6)
C81A C86A H86A 119.9
C85A C86A H86A 119.9
C20 C19 Cl5 102.7(9)
C20 C19 H19A 111.2
Cl5 C19 H19A 111.2
C20 C19 H19B 111.2
Cl5 C19 H19B 111.2
H19A C19 H19B 109.1
C19 C20 Cl6 105.5(10)
C19 C20 H20A 110.6
Cl6 C20 H20A 110.6
C19 C20 H20B 110.6
Cl6 C20 H20B 110.6
H20A C20 H20B 108.8
C28 C27 Cl7 99.9(17)
C28 C27 H27A 111.8
Cl7 C27 H27A 111.8
C28 C27 H27B 111.8
Cl7 C27 H27B 111.8
H27A C27 H27B 109.5
C27 C28 Cl8 99.3(15)
C27 C28 H28A 111.9
Cl8 C28 H28A 111.9
C27 C28 H28B 111.9
Cl8 C28 H28B 111.9
H28A C28 H28B 109.6
Cl9A Cl9 C29 48.2(12)
Cl9 Cl9A C29 92(2)
C30 Cl10 Cl1A 60.6(8)
C30 Cl1A Cl10 55.6(8)
Cl9A C29 C30 173(4)
C30 C29 Cl9 135.4(17)
C29 C30 Cl10 114.1(16)
C29 C30 Cl1A 177.3(18)
Cl10 C30 Cl1A 63.8(9)
C38 C37 Cl11 72.9(9)
C38 C37 H37A 116.3
Cl11 C37 H37A 116.3
C38 C37 H37B 116.3
Cl11 C37 H37B 116.3
H37A C37 H37B 113.3
Cl12 C38 C37 107.6(9)
Cl12 C38 H38A 110.2
C37 C38 H38A 110.2
Cl12 C38 H38B 110.2
C37 C38 H38B 110.2
H38A C38 H38B 108.5
C40 C39 Cl13 91.8(19)
C40 C39 H39A 113.3
Cl13 C39 H39A 113.3
C40 C39 H39B 113.3
Cl13 C39 H39B 113.3
H39A C39 H39B 110.6
C39 C40 Cl14 95.3(19)
C39 C40 H40A 112.7
Cl14 C40 H40A 112.7
C39 C40 H40B 112.7
Cl14 C40 H40B 112.7
H40A C40 H40B 110.2
Cl15 C47 C48 127.2(12)
C47 C48 Cl16 120.2(13)
Cl18 Cl17 C49 63.6(15)
Cl17 Cl18 C49 91.7(17)
C50 C49 Cl18 121.0(8)
C50 C49 Cl17 104.3(6)
Cl19 C50 C49 92.9(10)

loop_
_geom_bond_atom_site_label_1
_geom_bond_atom_site_label_2
_geom_bond_distance
Pd1 C5 2.034(6)
Pd1 O1 2.207(4)
Pd1 P1 2.2101(16)
Pd1 Cl1 2.3440(17)
Pd2 C6 2.042(6)
Pd2 O2 2.174(4)
Pd2 P3 2.2310(15)
Pd2 Cl2 2.3417(15)
Pd3 C17 2.027(5)
Pd3 P5 2.2230(16)
Pd3 O3 2.248(3)
Pd3 Cl3 2.3569(17)
Pd4 C18 2.043(6)
Pd4 O4 2.192(4)
Pd4 P7 2.2303(16)
Pd4 Cl4 2.3410(19)
P1 C11 1.825(6)
P1 C21 1.832(6)
P1 C1 1.843(5)
P2 O1 1.506(4)
P2 C31 1.793(6)
P2 C41 1.796(5)
P2 C2 1.827(5)
P3 C61 1.825(6)
P3 C51 1.828(5)
P3 C3 1.890(5)
P4 O2 1.496(4)
P4 C81 1.800(6)
P4 C71 1.803(6)
P4 C4 1.812(5)
P5 C41A 1.828(6)
P5 C31A 1.829(6)
P5 C8 1.839(5)
P6 O3 1.507(4)
P6 C21A 1.797(5)
P6 C11A 1.800(5)
P6 C7 1.826(5)
P7 C81A 1.826(5)
P7 C71A 1.831(6)
P7 C10 1.876(5)
P8 O4 1.504(4)
P8 C51A 1.798(6)
P8 C61A 1.799(5)
P8 C9 1.809(5)
C1 C4 1.561(7)
C1 C2 1.569(7)
C1 H1A 0.9900
C2 C3 1.583(7)
C2 H2A 0.9900
C3 C4 1.555(7)
C3 H3A 0.9900
C4 H4A 0.9900
C5 H5A 0.9700
C5 H5B 0.9700
C5 H5C 0.9700
C6 H6A 0.9700
C6 H6B 0.9700
C6 H6C 0.9700
C7 C10 1.563(7)
C7 C8 1.563(7)
C7 H7A 0.9900
C8 C9 1.560(7)
C8 H8A 0.9900
C9 C10 1.571(7)
C9 H9A 0.9900
C10 H10A 0.9900
C17 H17A 0.9700
C17 H17B 0.9700
C17 H17C 0.9700
C18 H18A 0.9700
C18 H18B 0.9700
C18 H18C 0.9700
C11 C12 1.384(9)
C11 C16 1.386(8)
C12 C13 1.387(9)
C12 H12 0.9400
C13 C14 1.375(10)
C13 H13 0.9400
C14 C15 1.374(11)
C14 H14 0.9400
C15 C16 1.368(9)
C15 H15 0.9400
C16 H16 0.9400
C21 C26 1.386(8)
C21 C22 1.387(8)
C22 C23 1.372(8)
C22 H22 0.9400
C23 C24 1.349(10)
C23 H23 0.9400
C24 C25 1.381(11)
C24 H24 0.9400
C25 C26 1.403(9)
C25 H25 0.9400
C26 H26 0.9400
C31 C36 1.382(9)
C31 C32 1.393(9)
C32 C33 1.378(9)
C32 H32 0.9400
C33 C34 1.360(11)
C33 H33 0.9400
C34 C35 1.366(11)
C34 H34 0.9400
C35 C36 1.409(10)
C35 H35 0.9400
C36 H36 0.9400
C41 C46 1.375(8)
C41 C42 1.394(9)
C42 C43 1.379(9)
C42 H42 0.9400
C43 C44 1.362(11)
C43 H43 0.9400
C44 C45 1.351(11)
C44 H44 0.9400
C45 C46 1.385(10)
C45 H45 0.9400
C46 H46 0.9400
C51 C56 1.384(8)
C51 C52 1.386(8)
C52 C53 1.392(8)
C52 H52 0.9400
C53 C54 1.367(10)
C53 H53 0.9400
C54 C55 1.374(10)
C54 H54 0.9400
C55 C56 1.391(9)
C55 H55 0.9400
C56 H56 0.9400
C61 C66 1.397(8)
C61 C62 1.401(8)
C62 C63 1.386(8)
C62 H62 0.9400
C63 C64 1.385(10)
C63 H63 0.9400
C64 C65 1.359(10)
C64 H64 0.9400
C65 C66 1.389(8)
C65 H65 0.9400
C66 H66 0.9400
C71 C72 1.369(10)
C71 C76 1.396(10)
C72 C73 1.415(13)
C72 H72 0.9400
C73 C74 1.371(18)
C73 H73 0.9400
C74 C75 1.352(19)
C74 H74 0.9400
C75 C76 1.380(11)
C75 H75 0.9400
C76 H76 0.9400
C81 C86 1.373(8)
C81 C82 1.394(8)
C82 C83 1.390(9)
C82 H82 0.9400
C83 C84 1.348(10)
C83 H83 0.9400
C84 C85 1.381(11)
C84 H84 0.9400
C85 C86 1.393(10)
C85 H85 0.9400
C86 H86 0.9400
C11A C12A 1.375(8)
C11A C16A 1.401(8)
C12A C13A 1.390(8)
C12A H12A 0.9400
C13A C14A 1.374(11)
C13A H13A 0.9400
C14A C15A 1.381(11)
C14A H14A 0.9400
C15A C16A 1.375(9)
C15A H15A 0.9400
C16A H16A 0.9400
C21A C26A 1.395(8)
C21A C22A 1.406(8)
C22A C23A 1.379(8)
C22A H22A 0.9400
C23A C24A 1.378(10)
C23A H23A 0.9400
C24A C25A 1.378(10)
C24A H24A 0.9400
C25A C26A 1.379(9)
C25A H25A 0.9400
C26A H26A 0.9400
C31A C36A 1.381(9)
C31A C32A 1.405(8)
C32A C33A 1.367(9)
C32A H32A 0.9400
C33A C34A 1.389(12)
C33A H33A 0.9400
C34A C35A 1.370(12)
C34A H34A 0.9400
C35A C36A 1.386(10)
C35A H35A 0.9400
C36A H36A 0.9400
C41A C46A 1.387(9)
C41A C42A 1.401(8)
C42A C43A 1.383(8)
C42A H42A 0.9400
C43A C44A 1.370(10)
C43A H43A 0.9400
C44A C45A 1.376(10)
C44A H44A 0.9400
C45A C46A 1.388(9)
C45A H45A 0.9400
C46A H46A 0.9400
C51A C56A 1.375(9)
C51A C52A 1.377(9)
C52A C53A 1.390(10)
C52A H52A 0.9400
C53A C54A 1.359(13)
C53A H53A 0.9400
C54A C55A 1.349(13)
C54A H54A 0.9400
C55A C56A 1.393(10)
C55A H55A 0.9400
C56A H56A 0.9400
C61A C66A 1.368(8)
C61A C62A 1.383(8)
C62A C63A 1.385(9)
C62A H62A 0.9400
C63A C64A 1.369(10)
C63A H63A 0.9400
C64A C65A 1.380(11)
C64A H64A 0.9400
C65A C66A 1.396(9)
C65A H65A 0.9400
C66A H66A 0.9400
C71A C72A 1.373(10)
C71A C76A 1.375(10)
C72A C73A 1.381(12)
C72A H72A 0.9400
C73A C74A 1.370(18)
C73A H73A 0.9400
C74A C75A 1.344(18)
C74A H74A 0.9400
C75A C76A 1.398(12)
C75A H75A 0.9400
C76A H76A 0.9400
C81A C86A 1.388(8)
C81A C82A 1.389(8)
C82A C83A 1.368(9)
C82A H82A 0.9400
C83A C84A 1.379(10)
C83A H83A 0.9400
C84A C85A 1.359(10)
C84A H84A 0.9400
C85A C86A 1.390(9)
C85A H85A 0.9400
C86A H86A 0.9400
Cl5 C19 1.887(15)
Cl6 C20 1.847(13)
C19 C20 1.410(15)
C19 H19A 0.9800
C19 H19B 0.9800
C20 H20A 0.9800
C20 H20B 0.9800
Cl7 C27 1.90(3)
Cl8 C28 1.86(2)
C27 C28 1.41(2)
C27 H27A 0.9800
C27 H27B 0.9800
C28 H28A 0.9800
C28 H28B 0.9800
Cl9 Cl9A 1.07(2)
Cl9 C29 1.68(2)
Cl9A C29 1.25(3)
Cl10 C30 1.775(15)
Cl10 Cl1A 1.93(2)
Cl1A C30 1.87(3)
C29 C30 1.26(2)
Cl11 C37 2.14(2)
Cl12 C38 1.91(2)
C37 C38 1.98(3)
C37 H37A 0.9800
C37 H37B 0.9800
C38 H38A 0.9800
C38 H38B 0.9800
Cl13 C39 2.12(3)
Cl14 C40 1.85(2)
C39 C40 1.44(4)
C39 H39A 0.9800
C39 H39B 0.9800
C40 H40A 0.9800
C40 H40B 0.9800
Cl15 C47 1.323(17)
Cl16 C48 1.926(19)
C47 C48 1.46(2)
Cl17 Cl18 0.938(16)
Cl17 C49 2.24(2)
Cl18 C49 2.01(2)
Cl19 C50 1.027(10)
C49 C50 1.986(19)

loop_
_geom_torsion_atom_site_label_1
_geom_torsion_atom_site_label_2
_geom_torsion_atom_site_label_3
_geom_torsion_atom_site_label_4
_geom_torsion
C5 Pd1 P1 C11 39.5(3)
O1 Pd1 P1 C11 -144.3(2)
C5 Pd1 P1 C21 -87.2(3)
O1 Pd1 P1 C21 88.9(2)
C5 Pd1 P1 C1 160.4(3)
O1 Pd1 P1 C1 -23.4(2)
C6 Pd2 P3 C61 77.7(3)
O2 Pd2 P3 C61 -101.4(2)
C6 Pd2 P3 C51 -44.3(3)
O2 Pd2 P3 C51 136.6(2)
C6 Pd2 P3 C3 -162.2(3)
O2 Pd2 P3 C3 18.7(2)
C17 Pd3 P5 C41A -54.7(3)
O3 Pd3 P5 C41A 137.0(2)
Cl3 Pd3 P5 C41A 26.8(4)
C17 Pd3 P5 C31A 71.7(3)
O3 Pd3 P5 C31A -96.6(2)
Cl3 Pd3 P5 C31A 153.2(3)
C17 Pd3 P5 C8 -173.1(3)
O3 Pd3 P5 C8 18.5(2)
Cl3 Pd3 P5 C8 -91.6(3)
C18 Pd4 P7 C81A -69.7(3)
O4 Pd4 P7 C81A 112.6(2)
C18 Pd4 P7 C71A 52.3(3)
O4 Pd4 P7 C71A -125.4(2)
C18 Pd4 P7 C10 169.6(3)
O4 Pd4 P7 C10 -8.1(2)
C31 P2 O1 Pd1 177.5(3)
C41 P2 O1 Pd1 -62.6(4)
C2 P2 O1 Pd1 61.3(4)
P1 Pd1 O1 P2 -33.7(3)
Cl1 Pd1 O1 P2 146.8(3)
C81 P4 O2 Pd2 -173.3(3)
C71 P4 O2 Pd2 65.1(3)
C4 P4 O2 Pd2 -49.6(4)
P3 Pd2 O2 P4 9.7(3)
Cl2 Pd2 O2 P4 -168.0(3)
C21A P6 O3 Pd3 48.6(3)
C11A P6 O3 Pd3 169.4(2)
C7 P6 O3 Pd3 -74.6(3)
C17 Pd3 O3 P6 -72.1(10)
P5 Pd3 O3 P6 42.4(2)
Cl3 Pd3 O3 P6 -147.5(2)
C51A P8 O4 Pd4 -170.5(2)
C61A P8 O4 Pd4 -52.9(3)
C9 P8 O4 Pd4 68.3(3)
P7 Pd4 O4 P8 -30.8(2)
Cl4 Pd4 O4 P8 146.3(2)
C11 P1 C1 C4 85.3(4)
C21 P1 C1 C4 -166.6(4)
Pd1 P1 C1 C4 -46.4(4)
C11 P1 C1 C2 -167.3(4)
C21 P1 C1 C2 -59.2(4)
Pd1 P1 C1 C2 61.0(4)
C4 C1 C2 C3 -24.2(4)
P1 C1 C2 C3 -150.2(4)
C4 C1 C2 P2 88.0(4)
P1 C1 C2 P2 -38.1(5)
O1 P2 C2 C1 -22.7(4)
C31 P2 C2 C1 -140.4(4)
C41 P2 C2 C1 104.1(4)
O1 P2 C2 C3 74.5(4)
C31 P2 C2 C3 -43.2(4)
C41 P2 C2 C3 -158.7(3)
C1 C2 C3 C4 24.3(4)
P2 C2 C3 C4 -92.1(4)
C1 C2 C3 P3 -96.4(4)
P2 C2 C3 P3 147.1(3)
C61 P3 C3 C4 119.6(4)
C51 P3 C3 C4 -131.1(4)
Pd2 P3 C3 C4 -5.4(4)
C61 P3 C3 C2 -140.5(4)
C51 P3 C3 C2 -31.2(4)
Pd2 P3 C3 C2 94.5(3)
C2 C3 C4 C1 -24.4(4)
P3 C3 C4 C1 90.6(4)
C2 C3 C4 P4 -151.7(4)
P3 C3 C4 P4 -36.7(5)
C2 C1 C4 C3 24.6(4)
P1 C1 C4 C3 149.1(4)
C2 C1 C4 P4 147.4(4)
P1 C1 C4 P4 -88.1(5)
O2 P4 C4 C3 69.2(4)
C81 P4 C4 C3 -166.9(4)
C71 P4 C4 C3 -52.0(5)
O2 P4 C4 C1 -38.7(5)
C81 P4 C4 C1 85.1(5)
C71 P4 C4 C1 -160.0(4)
O3 P6 C7 C10 -62.3(4)
C21A P6 C7 C10 171.5(3)
C11A P6 C7 C10 56.0(4)
O3 P6 C7 C8 36.3(4)
C21A P6 C7 C8 -89.9(4)
C11A P6 C7 C8 154.6(4)
C10 C7 C8 C9 21.4(4)
P6 C7 C8 C9 -91.0(4)
C10 C7 C8 P5 147.6(4)
P6 C7 C8 P5 35.2(5)
C41A P5 C8 C9 -77.6(4)
C31A P5 C8 C9 174.6(4)
Pd3 P5 C8 C9 49.2(4)
C41A P5 C8 C7 174.8(4)
C31A P5 C8 C7 66.9(4)
Pd3 P5 C8 C7 -58.5(4)
C7 C8 C9 C10 -21.3(4)
P5 C8 C9 C10 -145.2(4)
C7 C8 C9 P8 -144.7(4)
P5 C8 C9 P8 91.4(4)
O4 P8 C9 C8 33.3(4)
C51A P8 C9 C8 -89.6(4)
C61A P8 C9 C8 156.9(4)
O4 P8 C9 C10 -71.8(4)
C51A P8 C9 C10 165.3(4)
C61A P8 C9 C10 51.7(5)
C8 C7 C10 C9 -21.3(4)
P6 C7 C10 C9 95.6(4)
C8 C7 C10 P7 98.3(4)
P6 C7 C10 P7 -144.8(3)
C8 C9 C10 C7 21.3(4)
P8 C9 C10 C7 142.4(4)
C8 C9 C10 P7 -95.3(4)
P8 C9 C10 P7 25.7(5)
C81A P7 C10 C7 140.7(4)
C71A P7 C10 C7 31.3(4)
Pd4 P7 C10 C7 -91.8(4)
C81A P7 C10 C9 -118.6(4)
C71A P7 C10 C9 132.0(4)
Pd4 P7 C10 C9 9.0(4)
C21 P1 C11 C12 -38.6(5)
C1 P1 C11 C12 65.6(5)
Pd1 P1 C11 C12 -168.8(4)
C21 P1 C11 C16 140.9(5)
C1 P1 C11 C16 -114.9(5)
Pd1 P1 C11 C16 10.7(6)
C16 C11 C12 C13 0.2(9)
P1 C11 C12 C13 179.7(5)
C11 C12 C13 C14 0.0(10)
C12 C13 C14 C15 -0.4(11)
C13 C14 C15 C16 0.6(11)
C14 C15 C16 C11 -0.4(11)
C12 C11 C16 C15 0.1(9)
P1 C11 C16 C15 -179.5(5)
C11 P1 C21 C26 -107.1(5)
C1 P1 C21 C26 147.4(5)
Pd1 P1 C21 C26 28.0(5)
C11 P1 C21 C22 72.3(5)
C1 P1 C21 C22 -33.2(5)
Pd1 P1 C21 C22 -152.6(4)
C26 C21 C22 C23 0.1(9)
P1 C21 C22 C23 -179.3(5)
C21 C22 C23 C24 -0.6(10)
C22 C23 C24 C25 0.9(11)
C23 C24 C25 C26 -0.7(12)
C22 C21 C26 C25 0.1(9)
P1 C21 C26 C25 179.5(5)
C24 C25 C26 C21 0.2(11)
O1 P2 C31 C36 163.0(5)
C41 P2 C31 C36 39.4(6)
C2 P2 C31 C36 -76.5(6)
O1 P2 C31 C32 -21.6(5)
C41 P2 C31 C32 -145.2(5)
C2 P2 C31 C32 98.8(5)
C36 C31 C32 C33 1.9(9)
P2 C31 C32 C33 -173.6(5)
C31 C32 C33 C34 -0.6(10)
C32 C33 C34 C35 -0.7(11)
C33 C34 C35 C36 0.7(11)
C32 C31 C36 C35 -1.9(9)
P2 C31 C36 C35 173.4(5)
C34 C35 C36 C31 0.6(10)
O1 P2 C41 C46 -28.7(6)
C31 P2 C41 C46 91.3(5)
C2 P2 C41 C46 -154.6(5)
O1 P2 C41 C42 154.3(5)
C31 P2 C41 C42 -85.6(6)
C2 P2 C41 C42 28.5(6)
C46 C41 C42 C43 0.0(9)
P2 C41 C42 C43 176.9(5)
C41 C42 C43 C44 -1.3(11)
C42 C43 C44 C45 1.7(12)
C43 C44 C45 C46 -0.9(12)
C42 C41 C46 C45 0.8(10)
P2 C41 C46 C45 -176.3(6)
C44 C45 C46 C41 -0.4(12)
C61 P3 C51 C56 29.4(6)
C3 P3 C51 C56 -78.5(5)
Pd2 P3 C51 C56 155.3(4)
C61 P3 C51 C52 -156.1(4)
C3 P3 C51 C52 96.0(5)
Pd2 P3 C51 C52 -30.1(5)
C56 C51 C52 C53 2.2(9)
P3 C51 C52 C53 -172.6(5)
C51 C52 C53 C54 -1.3(10)
C52 C53 C54 C55 -0.4(11)
C53 C54 C55 C56 1.2(12)
C52 C51 C56 C55 -1.4(9)
P3 C51 C56 C55 173.1(5)
C54 C55 C56 C51 -0.3(11)
C51 P3 C61 C66 103.7(5)
C3 P3 C61 C66 -150.6(4)
Pd2 P3 C61 C66 -23.7(5)
C51 P3 C61 C62 -75.5(5)
C3 P3 C61 C62 30.2(5)
Pd2 P3 C61 C62 157.1(4)
C66 C61 C62 C63 -0.1(9)
P3 C61 C62 C63 179.1(5)
C61 C62 C63 C64 -0.5(10)
C62 C63 C64 C65 0.8(10)
C63 C64 C65 C66 -0.6(10)
C64 C65 C66 C61 0.0(10)
C62 C61 C66 C65 0.4(9)
P3 C61 C66 C65 -178.9(5)
O2 P4 C71 C72 11.4(6)
C81 P4 C71 C72 -111.0(5)
C4 P4 C71 C72 133.3(5)
O2 P4 C71 C76 -164.6(5)
C81 P4 C71 C76 73.0(6)
C4 P4 C71 C76 -42.7(6)
C76 C71 C72 C73 1.8(10)
P4 C71 C72 C73 -174.2(6)
C71 C72 C73 C74 -0.4(12)
C72 C73 C74 C75 -1.4(15)
C73 C74 C75 C76 1.6(15)
C74 C75 C76 C71 -0.2(13)
C72 C71 C76 C75 -1.6(10)
P4 C71 C76 C75 174.4(6)
O2 P4 C81 C86 161.5(5)
C71 P4 C81 C86 -74.6(6)
C4 P4 C81 C86 35.6(6)
O2 P4 C81 C82 -22.0(5)
C71 P4 C81 C82 101.9(5)
C4 P4 C81 C82 -147.9(4)
C86 C81 C82 C83 1.6(9)
P4 C81 C82 C83 -175.1(5)
C81 C82 C83 C84 -1.6(10)
C82 C83 C84 C85 -0.2(12)
C83 C84 C85 C86 2.0(13)
C82 C81 C86 C85 0.2(10)
P4 C81 C86 C85 176.5(6)
C84 C85 C86 C81 -1.9(12)
O3 P6 C11A C12A 15.3(5)
C21A P6 C11A C12A 139.8(5)
C7 P6 C11A C12A -104.1(5)
O3 P6 C11A C16A -167.6(5)
C21A P6 C11A C16A -43.1(6)
C7 P6 C11A C16A 73.0(5)
C16A C11A C12A C13A -1.2(9)
P6 C11A C12A C13A 176.0(5)
C11A C12A C13A C14A 0.6(10)
C12A C13A C14A C15A 0.0(11)
C13A C14A C15A C16A 0.0(11)
C14A C15A C16A C11A -0.5(11)
C12A C11A C16A C15A 1.1(10)
P6 C11A C16A C15A -176.0(5)
O3 P6 C21A C26A -161.1(4)
C11A P6 C21A C26A 77.3(5)
C7 P6 C21A C26A -36.7(5)
O3 P6 C21A C22A 20.2(5)
C11A P6 C21A C22A -101.3(4)
C7 P6 C21A C22A 144.6(4)
C26A C21A C22A C23A 0.2(8)
P6 C21A C22A C23A 178.9(5)
C21A C22A C23A C24A -0.5(9)
C22A C23A C24A C25A 0.9(10)
C23A C24A C25A C26A -1.1(10)
C24A C25A C26A C21A 0.8(10)
C22A C21A C26A C25A -0.4(8)
P6 C21A C26A C25A -179.0(5)
C41A P5 C31A C36A -75.6(6)
C8 P5 C31A C36A 31.7(6)
Pd3 P5 C31A C36A 151.7(5)
C41A P5 C31A C32A 102.1(5)
C8 P5 C31A C32A -150.5(5)
Pd3 P5 C31A C32A -30.6(5)
C36A C31A C32A C33A 0.5(10)
P5 C31A C32A C33A -177.4(5)
C31A C32A C33A C34A -0.4(11)
C32A C33A C34A C35A -1.3(13)
C33A C34A C35A C36A 2.8(13)
C32A C31A C36A C35A 1.0(10)
P5 C31A C36A C35A 178.8(6)
C34A C35A C36A C31A -2.7(12)
C31A P5 C41A C46A 50.3(5)
C8 P5 C41A C46A -55.2(5)
Pd3 P5 C41A C46A -176.9(4)
C31A P5 C41A C42A -128.3(5)
C8 P5 C41A C42A 126.3(5)
Pd3 P5 C41A C42A 4.5(5)
C46A C41A C42A C43A -1.8(8)
P5 C41A C42A C43A 176.8(4)
C41A C42A C43A C44A 1.0(9)
C42A C43A C44A C45A 0.5(10)
C43A C44A C45A C46A -1.1(11)
C42A C41A C46A C45A 1.2(9)
P5 C41A C46A C45A -177.4(5)
C44A C45A C46A C41A 0.3(11)
O4 P8 C51A C56A -170.4(5)
C61A P8 C51A C56A 67.9(6)
C9 P8 C51A C56A -47.5(6)
O4 P8 C51A C52A 14.0(5)
C61A P8 C51A C52A -107.6(5)
C9 P8 C51A C52A 137.0(5)
C56A C51A C52A C53A -0.5(9)
P8 C51A C52A C53A 175.2(5)
C51A C52A C53A C54A 0.3(11)
C52A C53A C54A C55A -0.2(13)
C53A C54A C55A C56A 0.2(13)
C52A C51A C56A C55A 0.4(10)
P8 C51A C56A C55A -175.0(6)
C54A C55A C56A C51A -0.3(12)
O4 P8 C61A C66A 152.5(5)
C51A P8 C61A C66A -86.4(6)
C9 P8 C61A C66A 29.3(6)
O4 P8 C61A C62A -30.9(5)
C51A P8 C61A C62A 90.2(5)
C9 P8 C61A C62A -154.1(4)
C66A C61A C62A C63A 1.8(9)
P8 C61A C62A C63A -174.9(5)
C61A C62A C63A C64A -1.9(11)
C62A C63A C64A C65A 1.2(12)
C63A C64A C65A C66A -0.5(13)
C62A C61A C66A C65A -1.1(10)
P8 C61A C66A C65A 175.3(6)
C64A C65A C66A C61A 0.4(12)
C81A P7 C71A C72A -26.9(6)
C10 P7 C71A C72A 79.5(6)
Pd4 P7 C71A C72A -154.1(5)
C81A P7 C71A C76A 160.2(5)
C10 P7 C71A C76A -93.5(5)
Pd4 P7 C71A C76A 33.0(5)
C76A C71A C72A C73A 0.3(11)
P7 C71A C72A C73A -172.5(7)
C71A C72A C73A C74A 1.2(15)
C72A C73A C74A C75A -2.1(17)
C73A C74A C75A C76A 1.5(17)
C72A C71A C76A C75A -0.8(10)
P7 C71A C76A C75A 172.4(6)
C74A C75A C76A C71A -0.1(14)
C71A P7 C81A C86A -110.1(5)
C10 P7 C81A C86A 144.0(5)
Pd4 P7 C81A C86A 15.3(5)
C71A P7 C81A C82A 68.2(6)
C10 P7 C81A C82A -37.7(6)
Pd4 P7 C81A C82A -166.5(4)
C86A C81A C82A C83A -0.1(10)
P7 C81A C82A C83A -178.4(5)
C81A C82A C83A C84A 1.7(11)
C82A C83A C84A C85A -1.3(12)
C83A C84A C85A C86A -0.8(12)
C82A C81A C86A C85A -1.9(9)
P7 C81A C86A C85A 176.4(5)
C84A C85A C86A C81A 2.4(11)
Cl5 C19 C20 Cl6 177.5(6)
Cl7 C27 C28 Cl8 -175.5(8)
Cl9A Cl9 C29 C30 -172(7)
Cl9 C29 C30 Cl10 18(6)
Cl1A Cl10 C30 C29 -178(3)
Cl11 C37 C38 Cl12 -89.5(11)
Cl13 C39 C40 Cl14 171.1(10)
Cl15 C47 C48 Cl16 176.3(12)
Cl17 Cl18 C49 C50 -51.9(16)
Cl18 Cl17 C49 C50 135.9(15)
Cl18 C49 C50 Cl19 150.3(10)
Cl17 C49 C50 Cl19 130.4(9)
